data_7061671
loop_
_publ_author_name
'Zimnitskiy, Nikolay S.'
'Barkov, Alexey Yu.'
'Kochnev, Ivan A.'
'Kutyashev, Igor B.'
'Korotaev, Vladislav Yu.'
'Sosnovskikh, Vyacheslav Ya.'

_publ_section_title
;
 Highly diastereoselective annulation of 2-substituted
 3-nitro-2H-chromenes with hemicurcuminoids and curcuminoids via a double
 and triple Michael reaction cascade
;
_journal_issue 33
_journal_name_full 'New Journal of Chemistry'
_journal_page_first 16047
_journal_page_last 16057
_journal_paper_doi 10.1039/D2NJ02019J
_journal_volume 46
_journal_year 2022
_chemical_formula_moiety 'C33 H22 Cl2 F3 N3 O3'
_chemical_formula_sum 'C33 H22 Cl2 F3 N3 O3'
_chemical_formula_weight 636.43
_space_group_crystal_system triclinic
_space_group_IT_number 2
_space_group_name_Hall '-P 1'
_space_group_name_H-M_alt 'P -1'
_atom_sites_solution_hydrogens mixed
_atom_sites_solution_primary dual
_audit_creation_date 2021-06-17
_audit_creation_method
;
Olex2 1.3
(compiled 2020.11.12 svn.r5f609507 for OlexSys, GUI svn.r6272)
;
_audit_update_record
;
2022-02-24 deposited with the CCDC.	2022-07-24 downloaded from the CCDC.
;
_cell_angle_alpha 79.867(8)
_cell_angle_beta 78.202(7)
_cell_angle_gamma 85.035(7)
_cell_formula_units_Z 2
_cell_length_a 8.4663(7)
_cell_length_b 12.6932(12)
_cell_length_c 13.8600(13)
_cell_measurement_reflns_used 1972
_cell_measurement_temperature 295(2)
_cell_measurement_theta_max 25.9310
_cell_measurement_theta_min 3.5780
_cell_volume 1433.3(2)
_computing_cell_refinement 'CrysAlisPro 1.171.39.38a (Rigaku OD, 2017)'
_computing_data_collection 'CrysAlisPro 1.171.39.38a (Rigaku OD, 2017)'
_computing_data_reduction 'CrysAlisPro 1.171.39.38a (Rigaku OD, 2017)'
_computing_molecular_graphics 'Olex2 1.3 (Dolomanov et al., 2009)'
_computing_publication_material 'Olex2 1.3 (Dolomanov et al., 2009)'
_computing_structure_refinement 'SHELXL 2018/3 (Sheldrick, 2015)'
_computing_structure_solution 'SHELXT 2018/2 (Sheldrick, 2018)'
_diffrn_ambient_temperature 295(2)
_diffrn_detector 'CCD plate'
_diffrn_detector_area_resol_mean 16.5253
_diffrn_detector_type Sapphire3
_diffrn_measured_fraction_theta_full 0.990
_diffrn_measured_fraction_theta_max 0.848
_diffrn_measurement_details
;
List of Runs (angles in degrees, time in seconds):

  # Type    Start    End  Width  t~exp~   \w     \q     \k     \f   Frames
#--------------------------------------------------------------------------
  1  \w     51.00  77.00   1.00   30.00    --   22.52-138.00   1.00   26
  2  \w     18.00  43.00   1.00   30.00    --   22.52-132.00 177.00   25
  3  \w    -86.00 -20.00   1.00   30.00    --  -23.92 132.00-113.00   66
  4  \w    -89.00 -58.00   1.00   30.00    --  -23.92 138.00  63.00   31
  5  \w     -3.00  92.00   1.00   30.00    --   22.52  38.00-180.00   95
  6  \w      1.00  91.00   1.00   30.00    --   22.52  57.00 -90.00   90
  7  \w    -46.00  48.00   1.00   30.00    --   22.52 -38.00   0.00   94
;
_diffrn_measurement_device 'four-circle diffractometer'
_diffrn_measurement_device_type 'Xcalibur, Sapphire3'
_diffrn_measurement_method '\w scans'
_diffrn_orient_matrix_type 'CrysAlisPro convention (1999,Acta A55,543-557)'
_diffrn_orient_matrix_UB_11 -0.0282104000
_diffrn_orient_matrix_UB_12 -0.0354731000
_diffrn_orient_matrix_UB_13 0.0446660000
_diffrn_orient_matrix_UB_21 0.0144006000
_diffrn_orient_matrix_UB_22 0.0381890000
_diffrn_orient_matrix_UB_23 0.0284953000
_diffrn_orient_matrix_UB_31 -0.0796386000
_diffrn_orient_matrix_UB_32 0.0226825000
_diffrn_orient_matrix_UB_33 0.0003330000
_diffrn_radiation_monochromator graphite
_diffrn_radiation_probe x-ray
_diffrn_radiation_type 'Mo K\a'
_diffrn_radiation_wavelength 0.71073
_diffrn_reflns_av_R_equivalents 0.0527
_diffrn_reflns_av_unetI/netI 0.0961
_diffrn_reflns_Laue_measured_fraction_full 0.990
_diffrn_reflns_Laue_measured_fraction_max 0.848
_diffrn_reflns_limit_h_max 11
_diffrn_reflns_limit_h_min -11
_diffrn_reflns_limit_k_max 16
_diffrn_reflns_limit_k_min -17
_diffrn_reflns_limit_l_max 20
_diffrn_reflns_limit_l_min -16
_diffrn_reflns_number 13615
_diffrn_reflns_point_group_measured_fraction_full 0.990
_diffrn_reflns_point_group_measured_fraction_max 0.848
_diffrn_reflns_theta_full 26.000
_diffrn_reflns_theta_max 30.915
_diffrn_reflns_theta_min 3.479
_diffrn_source 'fine-focus sealed X-ray tube'
_diffrn_source_type 'Enhance (Mo) X-ray Source'
_exptl_absorpt_coefficient_mu 0.287
_exptl_absorpt_correction_T_max 1.00000
_exptl_absorpt_correction_T_min 0.74515
_exptl_absorpt_correction_type multi-scan
_exptl_absorpt_process_details
;
CrysAlisPro 1.171.39.38a (Rigaku Oxford Diffraction, 2017)
Empirical absorption correction using spherical harmonics,
 implemented in SCALE3 ABSPACK scaling algorithm.
;
_exptl_crystal_colour colourless
_exptl_crystal_colour_primary colourless
_exptl_crystal_density_diffrn 1.475
_exptl_crystal_description prism
_exptl_crystal_F_000 652
_exptl_crystal_size_max 0.45
_exptl_crystal_size_mid 0.33
_exptl_crystal_size_min 0.21
_refine_diff_density_max 0.289
_refine_diff_density_min -0.376
_refine_diff_density_rms 0.055
_refine_ls_extinction_coef 0.0046(15)
_refine_ls_extinction_expression Fc^*^=kFc[1+0.001xFc^2^\l^3^/sin(2\q)]^-1/4^
_refine_ls_extinction_method 'SHELXL-2018/3 (Sheldrick 2018)'
_refine_ls_goodness_of_fit_ref 1.020
_refine_ls_hydrogen_treatment mixed
_refine_ls_matrix_type full
_refine_ls_number_parameters 430
_refine_ls_number_reflns 7704
_refine_ls_number_restraints 0
_refine_ls_restrained_S_all 1.020
_refine_ls_R_factor_all 0.1474
_refine_ls_R_factor_gt 0.0604
_refine_ls_shift/su_max 0.000
_refine_ls_shift/su_mean 0.000
_refine_ls_structure_factor_coef Fsqd
_refine_ls_weighting_details 'w=1/[\s^2^(Fo^2^)+(0.0581P)^2^] where P=(Fo^2^+2Fc^2^)/3'
_refine_ls_weighting_scheme calc
_refine_ls_wR_factor_gt 0.1253
_refine_ls_wR_factor_ref 0.1880
_reflns_Friedel_coverage 0.000
_reflns_number_gt 3497
_reflns_number_total 7704
_reflns_threshold_expression 'I > 2\s(I)'
_cod_data_source_file d2nj02019j2.cif
_cod_data_source_block exp_1002
_cod_depositor_comments 'Adding full bibliography for 7061667--7061671.cif.'
_cod_database_code 7061671
_shelx_shelxl_version_number 2018/3
_shelx_space_group_comment
;
The symmetry employed for this shelxl refinement is uniquely defined
by the following loop, which should always be used as a source of
symmetry information in preference to the above space-group names.
They are only intended as comments.
;
_shelx_estimated_absorpt_t_max 0.942
_shelx_estimated_absorpt_t_min 0.882
_reflns_odcompleteness_completeness 98.61
_reflns_odcompleteness_iscentric 1
_reflns_odcompleteness_theta 28.22
_olex2_refinement_description
;
1. Fixed Uiso
 At 1.2 times of:
  All C(H) groups
2.a Aromatic/amide H refined with riding coordinates:
 C17(H17), C18(H18), C19(H19), C20(H20), C21(H21), C23(H23), C24(H24),
 C26(H26), C27(H27), C29(H29), C30(H30), C31(H31), C32(H32), C33(H33)
;
_olex2_submission_special_instructions 'No special instructions were received'
_oxdiff_exptl_absorpt_empirical_details
;
Empirical correction (ABSPACK) includes:
- Absorption correction using spherical harmonics
- Frame scaling
;
_oxdiff_exptl_absorpt_empirical_full_max 1.191
_oxdiff_exptl_absorpt_empirical_full_min 0.850

loop_
_space_group_symop_operation_xyz
'x, y, z'
'-x, -y, -z'

loop_
_atom_site_label
_atom_site_type_symbol
_atom_site_fract_x
_atom_site_fract_y
_atom_site_fract_z
_atom_site_U_iso_or_equiv
_atom_site_adp_type
_atom_site_occupancy
_atom_site_site_symmetry_order
_atom_site_calc_flag
_atom_site_refinement_flags_posn
_atom_site_refinement_flags_adp
_atom_site_refinement_flags_occupancy
_atom_site_disorder_assembly
_atom_site_disorder_group
Cl1 Cl -0.05658(11) 0.99621(9) 0.29727(7) 0.0757(3) Uani 1 1 d . . . . .
Cl2 Cl 0.45335(13) 0.97779(9) 0.85392(7) 0.0766(3) Uani 1 1 d . . . . .
F1 F 0.3021(2) 0.50403(19) 0.05723(15) 0.0737(6) Uani 1 1 d . . . . .
F2 F 0.1977(2) 0.54072(18) 0.20165(14) 0.0708(6) Uani 1 1 d . . . . .
F3 F 0.4009(3) 0.42808(19) 0.18358(18) 0.0839(7) Uani 1 1 d . . . . .
O1 O 0.3796(2) 0.70241(19) 0.07199(14) 0.0495(6) Uani 1 1 d . . . . .
O2 O 0.7071(3) 0.4899(2) 0.20433(19) 0.0721(7) Uani 1 1 d . . . . .
O3 O 0.5443(3) 0.4957(2) 0.34411(18) 0.0742(8) Uani 1 1 d . . . . .
N1 N 0.5095(3) 0.7750(2) 0.49471(17) 0.0469(7) Uani 1 1 d . . . . .
N2 N 0.6498(3) 0.7834(2) 0.42501(18) 0.0537(7) Uani 1 1 d . . . . .
N3 N 0.5962(3) 0.5325(2) 0.2576(2) 0.0505(7) Uani 1 1 d . . . . .
C1 C 0.3377(4) 0.5202(3) 0.1424(2) 0.0534(8) Uani 1 1 d . . . . .
C2 C 0.4541(3) 0.6107(3) 0.1213(2) 0.0451(7) Uani 1 1 d . . . . .
C3 C 0.5183(3) 0.6367(2) 0.2098(2) 0.0398(7) Uani 1 1 d . . . . .
C4 C 0.6498(3) 0.7233(3) 0.1713(2) 0.0457(7) Uani 1 1 d . . . . .
C5 C 0.7370(4) 0.7358(4) 0.2549(3) 0.0557(9) Uani 1 1 d . . . . .
C6 C 0.6166(3) 0.7473(3) 0.3473(2) 0.0475(8) Uani 1 1 d . . . . .
C7 C 0.4552(3) 0.7193(3) 0.3645(2) 0.0417(7) Uani 1 1 d . . . . .
C8 C 0.3819(3) 0.6787(3) 0.2876(2) 0.0389(7) Uani 1 1 d . . . . .
C9 C 0.2768(3) 0.7622(3) 0.2323(2) 0.0390(7) Uani 1 1 d . . . . .
C10 C 0.1707(3) 0.8344(3) 0.2823(2) 0.0437(7) Uani 1 1 d . . . . .
C11 C 0.0760(3) 0.9095(3) 0.2323(2) 0.0502(8) Uani 1 1 d . . . . .
C12 C 0.0843(4) 0.9164(3) 0.1308(3) 0.0581(9) Uani 1 1 d . . . . .
C13 C 0.1849(4) 0.8450(3) 0.0804(2) 0.0537(9) Uani 1 1 d . . . . .
C14 C 0.2798(3) 0.7688(3) 0.1312(2) 0.0431(7) Uani 1 1 d . . . . .
C15 C 0.3884(3) 0.7361(3) 0.4602(2) 0.0415(7) Uani 1 1 d . . . . .
C16 C 0.2250(3) 0.7165(3) 0.5180(2) 0.0449(7) Uani 1 1 d . . . . .
C17 C 0.1683(4) 0.6144(3) 0.5351(2) 0.0591(9) Uani 1 1 d . . . . .
H17 H 0.236049 0.558222 0.513046 0.071 Uiso 1 1 calc R U . . .
C18 C 0.0119(5) 0.5953(4) 0.5846(3) 0.0802(13) Uani 1 1 d . . . . .
H18 H -0.024737 0.526328 0.597319 0.096 Uiso 1 1 calc R U . . .
C19 C -0.0905(5) 0.6798(5) 0.6153(3) 0.0872(15) Uani 1 1 d . . . . .
H19 H -0.196824 0.667548 0.646943 0.105 Uiso 1 1 calc R U . . .
C20 C -0.0359(4) 0.7805(4) 0.5993(3) 0.0765(13) Uani 1 1 d . . . . .
H20 H -0.104487 0.836414 0.621110 0.092 Uiso 1 1 calc R U . . .
C21 C 0.1202(4) 0.7998(3) 0.5511(2) 0.0570(9) Uani 1 1 d . . . . .
H21 H 0.156459 0.868784 0.540435 0.068 Uiso 1 1 calc R U . . .
C22 C 0.5006(3) 0.8187(3) 0.5837(2) 0.0433(7) Uani 1 1 d . . . . .
C23 C 0.4156(4) 0.7716(3) 0.6747(2) 0.0520(8) Uani 1 1 d . . . . .
H23 H 0.367230 0.707270 0.679841 0.062 Uiso 1 1 calc R U . . .
C24 C 0.4022(4) 0.8197(3) 0.7577(2) 0.0530(8) Uani 1 1 d . . . . .
H24 H 0.343053 0.788758 0.818747 0.064 Uiso 1 1 calc R U . . .
C25 C 0.4769(4) 0.9140(3) 0.7499(2) 0.0514(8) Uani 1 1 d . . . . .
C26 C 0.5676(4) 0.9595(3) 0.6614(2) 0.0577(9) Uani 1 1 d . . . . .
H26 H 0.619874 1.022007 0.657487 0.069 Uiso 1 1 calc R U . . .
C27 C 0.5809(4) 0.9112(3) 0.5775(2) 0.0537(8) Uani 1 1 d . . . . .
H27 H 0.643525 0.940772 0.517094 0.064 Uiso 1 1 calc R U . . .
C28 C 0.7622(3) 0.7173(3) 0.0712(2) 0.0468(8) Uani 1 1 d . . . . .
C29 C 0.7259(4) 0.7838(3) -0.0131(2) 0.0624(10) Uani 1 1 d . . . . .
H29 H 0.633365 0.829131 -0.006895 0.075 Uiso 1 1 calc R U . . .
C30 C 0.8243(4) 0.7841(4) -0.1062(3) 0.0752(12) Uani 1 1 d . . . . .
H30 H 0.797682 0.828932 -0.161909 0.090 Uiso 1 1 calc R U . . .
C31 C 0.9618(4) 0.7176(4) -0.1156(3) 0.0714(12) Uani 1 1 d . . . . .
H31 H 1.028259 0.716961 -0.177882 0.086 Uiso 1 1 calc R U . . .
C32 C 1.0006(4) 0.6524(4) -0.0335(3) 0.0651(11) Uani 1 1 d . . . . .
H32 H 1.093256 0.607210 -0.040180 0.078 Uiso 1 1 calc R U . . .
C33 C 0.9036(3) 0.6531(3) 0.0591(2) 0.0560(9) Uani 1 1 d . . . . .
H33 H 0.933378 0.609696 0.114557 0.067 Uiso 1 1 calc R U . . .
H2 H 0.544(3) 0.589(3) 0.074(2) 0.053(9) Uiso 1 1 d . . . . .
H4 H 0.578(3) 0.788(2) 0.1585(18) 0.036(7) Uiso 1 1 d . . . . .
H8 H 0.316(3) 0.621(2) 0.3193(19) 0.038(8) Uiso 1 1 d . . . . .
H10 H 0.166(3) 0.831(2) 0.351(2) 0.040(8) Uiso 1 1 d . . . . .
H13 H 0.186(3) 0.846(3) 0.010(2) 0.060(9) Uiso 1 1 d . . . . .
H5A H 0.811(4) 0.674(3) 0.263(2) 0.072(11) Uiso 1 1 d . . . . .
H12 H 0.020(3) 0.965(3) 0.095(2) 0.055(9) Uiso 1 1 d . . . . .
H5B H 0.805(4) 0.797(3) 0.232(2) 0.061(10) Uiso 1 1 d . . . . .

loop_
_atom_site_aniso_label
_atom_site_aniso_U_11
_atom_site_aniso_U_22
_atom_site_aniso_U_33
_atom_site_aniso_U_23
_atom_site_aniso_U_13
_atom_site_aniso_U_12
Cl1 0.0750(6) 0.0625(7) 0.0846(7) -0.0231(6) -0.0044(5) 0.0214(5)
Cl2 0.1203(8) 0.0600(7) 0.0560(6) -0.0258(5) -0.0184(5) -0.0029(6)
F1 0.0801(12) 0.0847(18) 0.0701(13) -0.0417(13) -0.0167(10) -0.0159(12)
F2 0.0614(11) 0.0769(17) 0.0768(13) -0.0348(12) 0.0075(9) -0.0227(11)
F3 0.0923(14) 0.0436(14) 0.1229(19) -0.0080(14) -0.0391(13) -0.0106(12)
O1 0.0574(11) 0.0508(15) 0.0415(11) -0.0157(11) -0.0080(9) 0.0036(11)
O2 0.0594(13) 0.0550(18) 0.0898(18) -0.0125(15) 0.0072(12) 0.0139(12)
O3 0.1045(18) 0.0576(19) 0.0516(15) -0.0036(13) -0.0091(13) 0.0208(15)
N1 0.0477(13) 0.0568(19) 0.0406(14) -0.0184(13) -0.0086(11) -0.0057(12)
N2 0.0468(13) 0.069(2) 0.0494(15) -0.0248(15) -0.0037(11) -0.0096(13)
N3 0.0517(14) 0.0437(18) 0.0580(17) -0.0163(14) -0.0097(13) 0.0009(13)
C1 0.0585(18) 0.054(2) 0.0540(19) -0.0257(18) -0.0096(15) -0.0028(17)
C2 0.0453(15) 0.045(2) 0.0463(18) -0.0182(15) -0.0043(13) 0.0012(14)
C3 0.0430(14) 0.0352(18) 0.0423(16) -0.0112(13) -0.0069(12) -0.0012(13)
C4 0.0431(15) 0.046(2) 0.0504(18) -0.0168(16) -0.0056(13) -0.0059(15)
C5 0.0444(17) 0.071(3) 0.056(2) -0.026(2) -0.0036(15) -0.0103(19)
C6 0.0421(15) 0.057(2) 0.0476(17) -0.0236(16) -0.0062(13) -0.0021(14)
C7 0.0389(14) 0.046(2) 0.0440(16) -0.0184(14) -0.0061(12) -0.0023(13)
C8 0.0427(14) 0.0357(18) 0.0397(16) -0.0099(13) -0.0063(12) -0.0065(13)
C9 0.0396(13) 0.0376(18) 0.0418(16) -0.0119(13) -0.0068(12) -0.0050(13)
C10 0.0442(15) 0.046(2) 0.0436(17) -0.0141(15) -0.0084(13) -0.0037(14)
C11 0.0467(16) 0.044(2) 0.060(2) -0.0128(16) -0.0061(14) -0.0022(15)
C12 0.0590(19) 0.054(2) 0.059(2) -0.0015(18) -0.0167(17) 0.0086(18)
C13 0.0609(18) 0.057(2) 0.0421(18) -0.0049(17) -0.0122(15) -0.0016(17)
C14 0.0461(15) 0.0403(19) 0.0435(16) -0.0128(14) -0.0049(12) -0.0031(14)
C15 0.0450(14) 0.0419(19) 0.0405(16) -0.0117(14) -0.0109(12) -0.0023(13)
C16 0.0450(15) 0.054(2) 0.0364(15) -0.0108(15) -0.0068(12) -0.0023(15)
C17 0.0636(19) 0.063(3) 0.0513(19) -0.0121(18) -0.0065(15) -0.0118(18)
C18 0.076(2) 0.091(4) 0.072(3) -0.013(3) 0.002(2) -0.036(3)
C19 0.055(2) 0.131(5) 0.071(3) -0.011(3) 0.0017(18) -0.023(3)
C20 0.051(2) 0.111(4) 0.064(2) -0.025(3) 0.0002(17) 0.013(2)
C21 0.0544(17) 0.064(3) 0.0521(19) -0.0183(18) -0.0040(15) 0.0050(17)
C22 0.0468(15) 0.045(2) 0.0410(16) -0.0093(14) -0.0125(12) -0.0030(14)
C23 0.0657(18) 0.042(2) 0.0507(19) -0.0114(16) -0.0130(15) -0.0056(16)
C24 0.0691(19) 0.048(2) 0.0416(17) -0.0079(16) -0.0090(15) -0.0051(17)
C25 0.0653(19) 0.043(2) 0.0488(19) -0.0126(16) -0.0159(15) 0.0049(16)
C26 0.073(2) 0.052(2) 0.054(2) -0.0137(18) -0.0168(17) -0.0139(18)
C27 0.0577(17) 0.061(2) 0.0446(18) -0.0116(17) -0.0097(14) -0.0102(17)
C28 0.0447(15) 0.050(2) 0.0476(18) -0.0157(16) -0.0045(13) -0.0070(14)
C29 0.0583(18) 0.060(3) 0.059(2) 0.0013(19) 0.0011(16) 0.0000(18)
C30 0.072(2) 0.088(4) 0.053(2) 0.004(2) 0.0030(17) -0.007(2)
C31 0.059(2) 0.097(4) 0.055(2) -0.024(2) 0.0108(17) -0.015(2)
C32 0.0506(17) 0.087(3) 0.058(2) -0.028(2) -0.0006(16) 0.0040(19)
C33 0.0472(16) 0.068(3) 0.0539(19) -0.0172(18) -0.0056(14) -0.0009(16)

loop_
_atom_type_symbol
_atom_type_description
_atom_type_scat_dispersion_real
_atom_type_scat_dispersion_imag
_atom_type_scat_source
C C 0.0033 0.0016 'International Tables Vol C Tables 4.2.6.8 and 6.1.1.4'
H H 0.0000 0.0000 'International Tables Vol C Tables 4.2.6.8 and 6.1.1.4'
Cl Cl 0.1484 0.1585 'International Tables Vol C Tables 4.2.6.8 and 6.1.1.4'
F F 0.0171 0.0103 'International Tables Vol C Tables 4.2.6.8 and 6.1.1.4'
N N 0.0061 0.0033 'International Tables Vol C Tables 4.2.6.8 and 6.1.1.4'
O O 0.0106 0.0060 'International Tables Vol C Tables 4.2.6.8 and 6.1.1.4'

loop_
_geom_angle_atom_site_label_1
_geom_angle_atom_site_label_2
_geom_angle_atom_site_label_3
_geom_angle
_geom_angle_site_symmetry_1
_geom_angle_site_symmetry_3
_geom_angle_publ_flag
C14 O1 C2 117.4(2) . . ?
N2 N1 C15 112.1(2) . . ?
N2 N1 C22 118.2(2) . . ?
C15 N1 C22 129.1(2) . . ?
C6 N2 N1 104.6(2) . . ?
O2 N3 C3 116.8(3) . . ?
O3 N3 O2 123.6(3) . . ?
O3 N3 C3 119.6(2) . . ?
F1 C1 F2 106.4(2) . . ?
F1 C1 C2 109.7(3) . . ?
F2 C1 C2 113.7(3) . . ?
F3 C1 F1 107.0(3) . . ?
F3 C1 F2 107.4(3) . . ?
F3 C1 C2 112.3(3) . . ?
O1 C2 C1 107.7(2) . . ?
O1 C2 C3 111.2(2) . . ?
O1 C2 H2 106.4(18) . . ?
C1 C2 C3 117.5(3) . . ?
C1 C2 H2 105.2(19) . . ?
C3 C2 H2 108.2(16) . . ?
N3 C3 C2 106.9(2) . . ?
N3 C3 C4 109.5(2) . . ?
N3 C3 C8 109.6(2) . . ?
C2 C3 C4 109.8(2) . . ?
C2 C3 C8 111.7(2) . . ?
C8 C3 C4 109.3(2) . . ?
C3 C4 H4 99.4(15) . . ?
C5 C4 C3 110.7(3) . . ?
C5 C4 H4 108.8(15) . . ?
C28 C4 C3 117.7(2) . . ?
C28 C4 C5 113.9(2) . . ?
C28 C4 H4 104.8(15) . . ?
C4 C5 H5A 107(2) . . ?
C4 C5 H5B 108.4(19) . . ?
C6 C5 C4 109.7(2) . . ?
C6 C5 H5A 113(2) . . ?
C6 C5 H5B 112.7(19) . . ?
H5A C5 H5B 105(3) . . ?
N2 C6 C5 124.0(3) . . ?
N2 C6 C7 111.6(2) . . ?
C7 C6 C5 124.4(3) . . ?
C6 C7 C8 123.3(2) . . ?
C15 C7 C6 106.0(2) . . ?
C15 C7 C8 130.7(2) . . ?
C3 C8 H8 107.8(16) . . ?
C7 C8 C3 109.2(2) . . ?
C7 C8 C9 114.6(3) . . ?
C7 C8 H8 109.6(16) . . ?
C9 C8 C3 108.2(2) . . ?
C9 C8 H8 107.3(15) . . ?
C10 C9 C8 121.2(2) . . ?
C14 C9 C8 121.8(3) . . ?
C14 C9 C10 116.9(3) . . ?
C9 C10 H10 118.6(17) . . ?
C11 C10 C9 121.1(3) . . ?
C11 C10 H10 120.2(17) . . ?
C10 C11 Cl1 119.8(2) . . ?
C10 C11 C12 120.9(3) . . ?
C12 C11 Cl1 119.3(3) . . ?
C11 C12 H12 122.8(19) . . ?
C13 C12 C11 119.1(3) . . ?
C13 C12 H12 118.0(19) . . ?
C12 C13 C14 119.9(3) . . ?
C12 C13 H13 120.0(19) . . ?
C14 C13 H13 120.0(19) . . ?
C9 C14 O1 123.2(3) . . ?
C9 C14 C13 122.0(3) . . ?
C13 C14 O1 114.8(3) . . ?
N1 C15 C7 105.6(2) . . ?
N1 C15 C16 125.0(2) . . ?
C7 C15 C16 129.4(2) . . ?
C17 C16 C15 119.6(3) . . ?
C17 C16 C21 118.6(3) . . ?
C21 C16 C15 121.6(3) . . ?
C16 C17 H17 119.7 . . ?
C18 C17 C16 120.5(4) . . ?
C18 C17 H17 119.7 . . ?
C17 C18 H18 120.2 . . ?
C17 C18 C19 119.7(4) . . ?
C19 C18 H18 120.2 . . ?
C18 C19 H19 119.9 . . ?
C20 C19 C18 120.3(4) . . ?
C20 C19 H19 119.9 . . ?
C19 C20 H20 119.8 . . ?
C19 C20 C21 120.3(4) . . ?
C21 C20 H20 119.8 . . ?
C16 C21 H21 119.7 . . ?
C20 C21 C16 120.5(4) . . ?
C20 C21 H21 119.7 . . ?
C23 C22 N1 121.9(3) . . ?
C23 C22 C27 119.7(3) . . ?
C27 C22 N1 118.3(3) . . ?
C22 C23 H23 119.9 . . ?
C24 C23 C22 120.1(3) . . ?
C24 C23 H23 119.9 . . ?
C23 C24 H24 120.2 . . ?
C23 C24 C25 119.6(3) . . ?
C25 C24 H24 120.2 . . ?
C24 C25 Cl2 119.7(3) . . ?
C26 C25 Cl2 119.2(3) . . ?
C26 C25 C24 121.1(3) . . ?
C25 C26 H26 120.4 . . ?
C25 C26 C27 119.3(3) . . ?
C27 C26 H26 120.4 . . ?
C22 C27 C26 120.0(3) . . ?
C22 C27 H27 120.0 . . ?
C26 C27 H27 120.0 . . ?
C29 C28 C4 118.4(3) . . ?
C33 C28 C4 124.3(3) . . ?
C33 C28 C29 117.3(3) . . ?
C28 C29 H29 119.2 . . ?
C30 C29 C28 121.6(3) . . ?
C30 C29 H29 119.2 . . ?
C29 C30 H30 120.3 . . ?
C31 C30 C29 119.4(4) . . ?
C31 C30 H30 120.3 . . ?
C30 C31 H31 120.0 . . ?
C32 C31 C30 120.0(3) . . ?
C32 C31 H31 120.0 . . ?
C31 C32 H32 119.8 . . ?
C31 C32 C33 120.5(3) . . ?
C33 C32 H32 119.8 . . ?
C28 C33 H33 119.4 . . ?
C32 C33 C28 121.2(3) . . ?
C32 C33 H33 119.4 . . ?

loop_
_geom_bond_atom_site_label_1
_geom_bond_atom_site_label_2
_geom_bond_distance
_geom_bond_site_symmetry_2
_geom_bond_publ_flag
Cl1 C11 1.733(3) . ?
Cl2 C25 1.743(3) . ?
F1 C1 1.329(3) . ?
F2 C1 1.331(3) . ?
F3 C1 1.327(4) . ?
O1 C2 1.411(4) . ?
O1 C14 1.391(3) . ?
O2 N3 1.220(3) . ?
O3 N3 1.213(3) . ?
N1 N2 1.368(3) . ?
N1 C15 1.377(3) . ?
N1 C22 1.424(3) . ?
N2 C6 1.330(3) . ?
N3 C3 1.530(4) . ?
C1 C2 1.528(5) . ?
C2 C3 1.535(4) . ?
C2 H2 0.95(3) . ?
C3 C4 1.580(4) . ?
C3 C8 1.538(4) . ?
C4 C5 1.532(4) . ?
C4 C28 1.523(4) . ?
C4 H4 1.00(3) . ?
C5 C6 1.485(4) . ?
C5 H5A 0.96(4) . ?
C5 H5B 0.97(4) . ?
C6 C7 1.404(4) . ?
C7 C8 1.519(4) . ?
C7 C15 1.377(4) . ?
C8 C9 1.527(4) . ?
C8 H8 0.95(3) . ?
C9 C10 1.397(4) . ?
C9 C14 1.385(4) . ?
C10 C11 1.376(4) . ?
C10 H10 0.94(3) . ?
C11 C12 1.383(4) . ?
C12 C13 1.371(5) . ?
C12 H12 0.93(3) . ?
C13 C14 1.391(4) . ?
C13 H13 0.98(3) . ?
C15 C16 1.467(4) . ?
C16 C17 1.385(5) . ?
C16 C21 1.399(4) . ?
C17 H17 0.9300 . ?
C17 C18 1.382(5) . ?
C18 H18 0.9300 . ?
C18 C19 1.389(6) . ?
C19 H19 0.9300 . ?
C19 C20 1.363(6) . ?
C20 H20 0.9300 . ?
C20 C21 1.375(5) . ?
C21 H21 0.9300 . ?
C22 C23 1.380(4) . ?
C22 C27 1.388(5) . ?
C23 H23 0.9300 . ?
C23 C24 1.375(4) . ?
C24 H24 0.9300 . ?
C24 C25 1.380(5) . ?
C25 C26 1.367(4) . ?
C26 H26 0.9300 . ?
C26 C27 1.389(4) . ?
C27 H27 0.9300 . ?
C28 C29 1.388(4) . ?
C28 C33 1.386(4) . ?
C29 H29 0.9300 . ?
C29 C30 1.386(4) . ?
C30 H30 0.9300 . ?
C30 C31 1.375(5) . ?
C31 H31 0.9300 . ?
C31 C32 1.364(5) . ?
C32 H32 0.9300 . ?
C32 C33 1.376(4) . ?
C33 H33 0.9300 . ?

loop_
_geom_torsion_atom_site_label_1
_geom_torsion_atom_site_label_2
_geom_torsion_atom_site_label_3
_geom_torsion_atom_site_label_4
_geom_torsion
_geom_torsion_site_symmetry_1
_geom_torsion_site_symmetry_2
_geom_torsion_site_symmetry_3
_geom_torsion_site_symmetry_4
_geom_torsion_publ_flag
Cl1 C11 C12 C13 -177.6(3) . . . . ?
Cl2 C25 C26 C27 -177.3(2) . . . . ?
F1 C1 C2 O1 57.4(3) . . . . ?
F1 C1 C2 C3 -176.2(3) . . . . ?
F2 C1 C2 O1 -61.5(3) . . . . ?
F2 C1 C2 C3 64.9(4) . . . . ?
F3 C1 C2 O1 176.3(2) . . . . ?
F3 C1 C2 C3 -57.3(3) . . . . ?
O1 C2 C3 N3 -180.0(2) . . . . ?
O1 C2 C3 C4 -61.2(3) . . . . ?
O1 C2 C3 C8 60.2(3) . . . . ?
O2 N3 C3 C2 58.9(3) . . . . ?
O2 N3 C3 C4 -60.1(3) . . . . ?
O2 N3 C3 C8 -179.9(2) . . . . ?
O3 N3 C3 C2 -119.7(3) . . . . ?
O3 N3 C3 C4 121.4(3) . . . . ?
O3 N3 C3 C8 1.5(4) . . . . ?
N1 N2 C6 C5 -176.6(3) . . . . ?
N1 N2 C6 C7 2.1(4) . . . . ?
N1 C15 C16 C17 -121.0(4) . . . . ?
N1 C15 C16 C21 63.3(4) . . . . ?
N1 C22 C23 C24 -176.2(3) . . . . ?
N1 C22 C27 C26 176.4(3) . . . . ?
N2 N1 C15 C7 0.0(4) . . . . ?
N2 N1 C15 C16 178.9(3) . . . . ?
N2 N1 C22 C23 -145.2(3) . . . . ?
N2 N1 C22 C27 34.6(4) . . . . ?
N2 C6 C7 C8 178.2(3) . . . . ?
N2 C6 C7 C15 -2.2(4) . . . . ?
N3 C3 C4 C5 -52.7(3) . . . . ?
N3 C3 C4 C28 80.7(3) . . . . ?
N3 C3 C8 C7 70.5(3) . . . . ?
N3 C3 C8 C9 -164.1(2) . . . . ?
C1 C2 C3 N3 55.4(3) . . . . ?
C1 C2 C3 C4 174.1(3) . . . . ?
C1 C2 C3 C8 -64.5(3) . . . . ?
C2 O1 C14 C9 14.0(4) . . . . ?
C2 O1 C14 C13 -167.7(3) . . . . ?
C2 C3 C4 C5 -169.9(3) . . . . ?
C2 C3 C4 C28 -36.5(4) . . . . ?
C2 C3 C8 C7 -171.2(3) . . . . ?
C2 C3 C8 C9 -45.8(3) . . . . ?
C3 C4 C5 C6 -48.0(4) . . . . ?
C3 C4 C28 C29 98.1(4) . . . . ?
C3 C4 C28 C33 -85.0(4) . . . . ?
C3 C8 C9 C10 -162.9(3) . . . . ?
C3 C8 C9 C14 18.4(4) . . . . ?
C4 C3 C8 C7 -49.5(3) . . . . ?
C4 C3 C8 C9 75.9(3) . . . . ?
C4 C5 C6 N2 -164.0(3) . . . . ?
C4 C5 C6 C7 17.5(5) . . . . ?
C4 C28 C29 C30 178.8(3) . . . . ?
C4 C28 C33 C32 -179.3(3) . . . . ?
C5 C4 C28 C29 -130.0(4) . . . . ?
C5 C4 C28 C33 46.9(5) . . . . ?
C5 C6 C7 C8 -3.2(6) . . . . ?
C5 C6 C7 C15 176.5(3) . . . . ?
C6 C7 C8 C3 19.8(4) . . . . ?
C6 C7 C8 C9 -101.7(3) . . . . ?
C6 C7 C15 N1 1.3(3) . . . . ?
C6 C7 C15 C16 -177.6(3) . . . . ?
C7 C8 C9 C10 -40.8(4) . . . . ?
C7 C8 C9 C14 140.4(3) . . . . ?
C7 C15 C16 C17 57.6(5) . . . . ?
C7 C15 C16 C21 -118.1(4) . . . . ?
C8 C3 C4 C5 67.3(3) . . . . ?
C8 C3 C4 C28 -159.3(3) . . . . ?
C8 C7 C15 N1 -179.1(3) . . . . ?
C8 C7 C15 C16 2.0(6) . . . . ?
C8 C9 C10 C11 -179.9(3) . . . . ?
C8 C9 C14 O1 -1.4(4) . . . . ?
C8 C9 C14 C13 -179.7(3) . . . . ?
C9 C10 C11 Cl1 179.0(2) . . . . ?
C9 C10 C11 C12 -0.6(5) . . . . ?
C10 C9 C14 O1 179.8(3) . . . . ?
C10 C9 C14 C13 1.6(4) . . . . ?
C10 C11 C12 C13 2.0(5) . . . . ?
C11 C12 C13 C14 -1.6(6) . . . . ?
C12 C13 C14 O1 -178.6(3) . . . . ?
C12 C13 C14 C9 -0.2(5) . . . . ?
C14 O1 C2 C1 87.6(3) . . . . ?
C14 O1 C2 C3 -42.5(3) . . . . ?
C14 C9 C10 C11 -1.2(4) . . . . ?
C15 N1 N2 C6 -1.3(4) . . . . ?
C15 N1 C22 C23 44.3(5) . . . . ?
C15 N1 C22 C27 -135.9(3) . . . . ?
C15 C7 C8 C3 -159.7(3) . . . . ?
C15 C7 C8 C9 78.7(4) . . . . ?
C15 C16 C17 C18 -176.4(3) . . . . ?
C15 C16 C21 C20 175.6(3) . . . . ?
C16 C17 C18 C19 1.6(5) . . . . ?
C17 C16 C21 C20 -0.2(5) . . . . ?
C17 C18 C19 C20 -1.9(6) . . . . ?
C18 C19 C20 C21 1.1(6) . . . . ?
C19 C20 C21 C16 -0.1(5) . . . . ?
C21 C16 C17 C18 -0.6(5) . . . . ?
C22 N1 N2 C6 -173.3(3) . . . . ?
C22 N1 C15 C7 170.9(3) . . . . ?
C22 N1 C15 C16 -10.2(5) . . . . ?
C22 C23 C24 C25 -1.3(5) . . . . ?
C23 C22 C27 C26 -3.8(5) . . . . ?
C23 C24 C25 Cl2 177.5(2) . . . . ?
C23 C24 C25 C26 -1.6(5) . . . . ?
C24 C25 C26 C27 1.8(5) . . . . ?
C25 C26 C27 C22 0.9(5) . . . . ?
C27 C22 C23 C24 4.0(5) . . . . ?
C28 C4 C5 C6 176.7(3) . . . . ?
C28 C29 C30 C31 -0.3(6) . . . . ?
C29 C28 C33 C32 -2.4(5) . . . . ?
C29 C30 C31 C32 -0.3(6) . . . . ?
C30 C31 C32 C33 -0.4(6) . . . . ?
C31 C32 C33 C28 1.8(6) . . . . ?
C33 C28 C29 C30 1.7(5) . . . . ?
